data_7030470
loop_
_publ_author_name
'Batcup, Rhys'
'Annibale, Vincent T.'
'Song, Datong'

_publ_section_title
;
 Heterodinuclear complexes of 4,5-diazafluorene derivatives displaying
 \h(5),\k(2)-[N,N] and \h(5),\k(1)-N coordination modes.
;
_journal_issue 23
_journal_name_full 'Dalton transactions (Cambridge, England : 2003)'
_journal_page_first 8951
_journal_page_last 8958
_journal_paper_doi 10.1039/c4dt01165a
_journal_volume 43
_journal_year 2014
_chemical_formula_sum 'C41 H47 Cl Cu N2 O Ru'
_chemical_formula_weight 783.87
_chemical_name_systematic
;
 ?
;
_space_group_crystal_system monoclinic
_space_group_IT_number 14
_space_group_name_Hall '-P 2ybc'
_space_group_name_H-M_alt 'P 1 21/c 1'
_symmetry_space_group_name_Hall '-P 2ybc'
_symmetry_space_group_name_H-M 'P 1 21/c 1'
_atom_sites_solution_hydrogens geom
_audit_creation_method SHELXL-2013
_cell_angle_alpha 90
_cell_angle_beta 95.4210(10)
_cell_angle_gamma 90
_cell_formula_units_Z 8
_cell_length_a 24.8011(9)
_cell_length_b 17.2929(7)
_cell_length_c 17.4643(8)
_cell_measurement_reflns_used 17101
_cell_measurement_temperature 150(2)
_cell_measurement_theta_max 27.520
_cell_measurement_theta_min 1.661
_cell_volume 7456.6(5)
_computing_cell_refinement 'Bruker Apex 2 software package'
_computing_data_collection 'Bruker Apex 2 software package'
_computing_data_reduction 'Bruker Apex 2 software package'
_computing_molecular_graphics 'ORTEP-3 v2.02'
_computing_publication_material 'POV-ray v3.62'
_computing_structure_refinement 'SHELXL-2013 (Sheldrick, 2013)'
_computing_structure_solution 'SHELXL-2013 (Sheldrick, 2013)'
_diffrn_ambient_temperature 150(2)
_diffrn_measured_fraction_theta_full 0.997
_diffrn_measured_fraction_theta_max 0.996
_diffrn_measurement_device_type 'Bruker Kappa Apex II'
_diffrn_measurement_method 'Psi scans and Omega scans'
_diffrn_radiation_type MoK\a
_diffrn_radiation_wavelength 0.71073
_diffrn_reflns_av_R_equivalents 0.0618
_diffrn_reflns_av_unetI/netI 0.0619
_diffrn_reflns_Laue_measured_fraction_full 0.997
_diffrn_reflns_Laue_measured_fraction_max 0.996
_diffrn_reflns_limit_h_max 32
_diffrn_reflns_limit_h_min -31
_diffrn_reflns_limit_k_max 22
_diffrn_reflns_limit_k_min -21
_diffrn_reflns_limit_l_max 22
_diffrn_reflns_limit_l_min -22
_diffrn_reflns_number 72608
_diffrn_reflns_point_group_measured_fraction_full 0.997
_diffrn_reflns_point_group_measured_fraction_max 0.996
_diffrn_reflns_theta_full 25.242
_diffrn_reflns_theta_max 27.520
_diffrn_reflns_theta_min 1.661
_diffrn_source 'fine-focus sealed tube'
_exptl_absorpt_coefficient_mu 1.080
_exptl_absorpt_correction_T_max 0.7456
_exptl_absorpt_correction_T_min 0.6744
_exptl_absorpt_correction_type multi-scan
_exptl_absorpt_process_details 'Bruker Apex 2'
_exptl_crystal_colour Orange
_exptl_crystal_density_diffrn 1.396
_exptl_crystal_description Prism
_exptl_crystal_F_000 3240
_exptl_crystal_size_max 0.475
_exptl_crystal_size_mid 0.175
_exptl_crystal_size_min 0.100
_refine_diff_density_max 1.289
_refine_diff_density_min -0.886
_refine_diff_density_rms 0.110
_refine_ls_extinction_method none
_refine_ls_goodness_of_fit_ref 1.018
_refine_ls_hydrogen_treatment constr
_refine_ls_matrix_type full
_refine_ls_number_parameters 871
_refine_ls_number_reflns 17101
_refine_ls_number_restraints 0
_refine_ls_restrained_S_all 1.018
_refine_ls_R_factor_all 0.0928
_refine_ls_R_factor_gt 0.0543
_refine_ls_shift/su_max 0.002
_refine_ls_shift/su_mean 0.000
_refine_ls_structure_factor_coef Fsqd
_refine_ls_weighting_details 'w=1/[\s^2^(Fo^2^)+(0.0664P)^2^+10.6638P] where P=(Fo^2^+2Fc^2^)/3'
_refine_ls_weighting_scheme calc
_refine_ls_wR_factor_gt 0.1281
_refine_ls_wR_factor_ref 0.1478
_reflns_Friedel_coverage 0.000
_reflns_number_gt 11472
_reflns_number_total 17101
_reflns_threshold_expression 'I > 2\s(I)'
_cod_data_source_file c4dt01165a1.cif
_cod_data_source_block 10
_cod_depositor_comments
;
The following automatic conversions were performed:

'_exptl_absorpt_correction_type' value 'Multi-Scan' changed to
'multi-scan' according to
/usr/data/users/saulius/crontab/automatic-downloads/rss-feeds/RSC/lib/dictionaries/cif_core.dic
dictionary named 'cif_core.dic' version 2.4.2 from 2011-04-26.

Automatic conversion script
Id: cif_fix_values 2281 2013-09-26 08:29:07Z andrius 

 Adding full bibliography for 7030464--7030470.cif.
;
_cod_database_code 7030470
_shelx_space_group_comment
;
The symmetry employed for this shelxl refinement is uniquely defined
by the following loop, which should always be used as a source of
symmetry information in preference to the above space-group names.
They are only intended as comments.
;
_shelx_estimated_absorpt_t_min 0.628
_shelx_estimated_absorpt_t_max 0.900
_shelxl_version_number 2013-4

loop_
_space_group_symop_operation_xyz
'x, y, z'
'-x, y+1/2, -z+1/2'
'-x, -y, -z'
'x, -y-1/2, z-1/2'

loop_
_atom_site_label
_atom_site_type_symbol
_atom_site_fract_x
_atom_site_fract_y
_atom_site_fract_z
_atom_site_U_iso_or_equiv
_atom_site_adp_type
_atom_site_occupancy
_atom_site_site_symmetry_order
_atom_site_calc_flag
_atom_site_refinement_flags_posn
_atom_site_refinement_flags_adp
Cu1 Cu 0.91053(2) 0.35125(3) 0.73295(3) 0.02453(13) Uani 1 1 d . .
Cu2 Cu 0.40389(2) 0.65885(3) 0.24351(3) 0.02682(13) Uani 1 1 d . .
Ru1 Ru 0.91429(2) 0.11815(2) 0.62698(2) 0.02341(9) Uani 1 1 d . .
Ru2 Ru 0.41500(2) 0.89734(2) 0.13638(2) 0.02491(10) Uani 1 1 d . .
Cl1 Cl 0.90631(5) 0.40463(7) 0.83975(6) 0.0340(3) Uani 1 1 d . .
Cl2 Cl 0.39762(5) 0.59488(6) 0.34418(6) 0.0348(3) Uani 1 1 d . .
N1 N 0.90299(13) 0.30813(19) 0.63310(18) 0.0220(7) Uani 1 1 d . .
N2 N 1.00096(13) 0.23093(19) 0.73005(19) 0.0247(7) Uani 1 1 d . .
N3 N 0.39800(13) 0.7069(2) 0.1462(2) 0.0269(8) Uani 1 1 d . .
N4 N 0.49701(14) 0.7808(2) 0.2436(2) 0.0265(8) Uani 1 1 d . .
C1 C 0.86629(16) 0.3350(2) 0.5789(2) 0.0260(9) Uani 1 1 d . .
C2 C 0.85611(17) 0.2983(3) 0.5059(2) 0.0290(10) Uani 1 1 d . .
H2 H 0.8283 0.3181 0.4700 0.035 Uiso 1 1 calc R U
C3 C 0.88502(17) 0.2358(2) 0.4862(2) 0.0274(9) Uani 1 1 d . .
H3 H 0.8771 0.2111 0.4378 0.033 Uiso 1 1 calc R U
C4 C 0.92726(16) 0.2084(2) 0.5397(2) 0.0231(9) Uani 1 1 d . .
C5 C 0.93332(16) 0.2452(2) 0.6145(2) 0.0218(8) Uani 1 1 d . .
C6 C 0.97842(16) 0.2089(2) 0.6589(2) 0.0231(9) Uani 1 1 d . .
C7 C 0.99923(16) 0.1501(2) 0.6112(2) 0.0236(9) Uani 1 1 d . .
C8 C 1.04309(16) 0.1058(2) 0.6456(2) 0.0279(9) Uani 1 1 d . .
H8 H 1.0572 0.0635 0.6192 0.034 Uiso 1 1 calc R U
C9 C 1.06435(17) 0.1256(2) 0.7173(3) 0.0303(10) Uani 1 1 d . .
H9 H 1.0933 0.0960 0.7418 0.036 Uiso 1 1 calc R U
C10 C 1.04381(17) 0.1910(2) 0.7570(2) 0.0269(9) Uani 1 1 d . .
C11 C 0.96712(16) 0.1479(2) 0.5384(2) 0.0264(9) Uani 1 1 d . .
H11 H 0.9713 0.1131 0.4973 0.032 Uiso 1 1 calc R U
C12 C 0.83728(18) 0.4079(3) 0.5953(2) 0.0290(10) Uani 1 1 d . .
C13 C 0.86198(19) 0.4795(3) 0.5820(3) 0.0362(11) Uani 1 1 d . .
C14 C 0.8335(2) 0.5469(3) 0.5919(3) 0.0417(12) Uani 1 1 d . .
H14 H 0.8498 0.5953 0.5824 0.050 Uiso 1 1 calc R U
C15 C 0.7815(2) 0.5454(3) 0.6155(3) 0.0410(12) Uani 1 1 d . .
C16 C 0.75859(19) 0.4759(3) 0.6316(3) 0.0393(12) Uani 1 1 d . .
H16 H 0.7241 0.4753 0.6510 0.047 Uiso 1 1 calc R U
C17 C 0.78509(18) 0.4055(3) 0.6200(3) 0.0331(10) Uani 1 1 d . .
C18 C 0.9185(2) 0.4832(3) 0.5562(4) 0.0591(16) Uani 1 1 d . .
H18A H 0.9273 0.5369 0.5446 0.089 Uiso 1 1 calc R U
H18B H 0.9201 0.4515 0.5100 0.089 Uiso 1 1 calc R U
H18C H 0.9446 0.4637 0.5973 0.089 Uiso 1 1 calc R U
C19 C 0.7498(2) 0.6204(3) 0.6215(3) 0.0549(15) Uani 1 1 d . .
H19A H 0.7440 0.6447 0.5707 0.082 Uiso 1 1 calc R U
H19B H 0.7702 0.6556 0.6573 0.082 Uiso 1 1 calc R U
H19C H 0.7146 0.6089 0.6404 0.082 Uiso 1 1 calc R U
C20 C 0.7584(2) 0.3301(3) 0.6356(3) 0.0446(13) Uani 1 1 d . .
H20A H 0.7512 0.3013 0.5873 0.067 Uiso 1 1 calc R U
H20B H 0.7242 0.3400 0.6577 0.067 Uiso 1 1 calc R U
H20C H 0.7823 0.2997 0.6719 0.067 Uiso 1 1 calc R U
C21 C 1.07371(17) 0.2160(2) 0.8314(2) 0.0280(9) Uani 1 1 d . .
C22 C 1.12586(19) 0.2472(3) 0.8307(3) 0.0358(11) Uani 1 1 d . .
C23 C 1.1540(2) 0.2698(3) 0.8993(3) 0.0446(13) Uani 1 1 d . .
H23 H 1.1893 0.2911 0.8986 0.053 Uiso 1 1 calc R U
C24 C 1.1324(2) 0.2623(3) 0.9680(3) 0.0465(14) Uani 1 1 d . .
C25 C 1.0806(2) 0.2325(3) 0.9692(3) 0.0461(14) Uani 1 1 d . .
H25 H 1.0654 0.2274 1.0169 0.055 Uiso 1 1 calc R U
C26 C 1.0504(2) 0.2097(3) 0.9013(3) 0.0388(12) Uani 1 1 d . .
C27 C 1.1513(2) 0.2586(3) 0.7569(3) 0.0520(14) Uani 1 1 d . .
H27A H 1.1274 0.2904 0.7217 0.078 Uiso 1 1 calc R U
H27B H 1.1568 0.2083 0.7331 0.078 Uiso 1 1 calc R U
H27C H 1.1863 0.2847 0.7675 0.078 Uiso 1 1 calc R U
C28 C 1.1628(3) 0.2866(4) 1.0441(3) 0.076(2) Uani 1 1 d . .
H28A H 1.2013 0.2739 1.0437 0.114 Uiso 1 1 calc R U
H28B H 1.1479 0.2592 1.0865 0.114 Uiso 1 1 calc R U
H28C H 1.1588 0.3425 1.0511 0.114 Uiso 1 1 calc R U
C29 C 0.9936(2) 0.1794(3) 0.9033(3) 0.0547(15) Uani 1 1 d . .
H29A H 0.9677 0.2172 0.8795 0.082 Uiso 1 1 calc R U
H29B H 0.9862 0.1708 0.9568 0.082 Uiso 1 1 calc R U
H29C H 0.9898 0.1305 0.8750 0.082 Uiso 1 1 calc R U
C30 C 0.85933(18) 0.0267(3) 0.5900(3) 0.0342(11) Uani 1 1 d . .
C31 C 0.83176(18) 0.0813(3) 0.6319(3) 0.0389(12) Uani 1 1 d . .
C32 C 0.8584(2) 0.0846(3) 0.7086(3) 0.0438(13) Uani 1 1 d . .
C33 C 0.9023(2) 0.0303(3) 0.7115(3) 0.0446(13) Uani 1 1 d . .
C34 C 0.90292(18) -0.0042(3) 0.6378(3) 0.0358(11) Uani 1 1 d . .
C35 C 0.8427(3) 0.0037(4) 0.5079(3) 0.0664(19) Uani 1 1 d . .
H35A H 0.8141 -0.0355 0.5069 0.100 Uiso 1 1 calc R U
H35B H 0.8740 -0.0175 0.4849 0.100 Uiso 1 1 calc R U
H35C H 0.8291 0.0492 0.4787 0.100 Uiso 1 1 calc R U
C36 C 0.7823(2) 0.1255(4) 0.5995(4) 0.070(2) Uani 1 1 d . .
H36A H 0.7894 0.1489 0.5503 0.105 Uiso 1 1 calc R U
H36B H 0.7741 0.1662 0.6356 0.105 Uiso 1 1 calc R U
H36C H 0.7515 0.0901 0.5914 0.105 Uiso 1 1 calc R U
C37 C 0.8419(3) 0.1321(4) 0.7741(4) 0.088(3) Uani 1 1 d . .
H37A H 0.8735 0.1413 0.8111 0.132 Uiso 1 1 calc R U
H37B H 0.8141 0.1044 0.7996 0.132 Uiso 1 1 calc R U
H37C H 0.8272 0.1817 0.7546 0.132 Uiso 1 1 calc R U
C38 C 0.9394(3) 0.0102(4) 0.7809(4) 0.096(3) Uani 1 1 d . .
H38A H 0.9367 -0.0453 0.7914 0.143 Uiso 1 1 calc R U
H38B H 0.9291 0.0397 0.8252 0.143 Uiso 1 1 calc R U
H38C H 0.9767 0.0229 0.7717 0.143 Uiso 1 1 calc R U
C39 C 0.9419(2) -0.0651(3) 0.6170(5) 0.074(2) Uani 1 1 d . .
H39A H 0.9288 -0.1160 0.6315 0.111 Uiso 1 1 calc R U
H39B H 0.9775 -0.0554 0.6446 0.111 Uiso 1 1 calc R U
H39C H 0.9448 -0.0638 0.5615 0.111 Uiso 1 1 calc R U
C40 C 0.36070(17) 0.6824(2) 0.0926(2) 0.0276(9) Uani 1 1 d . .
C41 C 0.35150(18) 0.7181(3) 0.0186(3) 0.0320(10) Uani 1 1 d . .
H41 H 0.3228 0.7001 -0.0168 0.038 Uiso 1 1 calc R U
C42 C 0.38296(17) 0.7772(3) -0.0017(2) 0.0308(10) Uani 1 1 d . .
H42 H 0.3765 0.8009 -0.0508 0.037 Uiso 1 1 calc R U
C43 C 0.42575(16) 0.8031(2) 0.0519(2) 0.0255(9) Uani 1 1 d . .
C44 C 0.43002(16) 0.7685(2) 0.1272(2) 0.0230(9) Uani 1 1 d . .
C45 C 0.47592(16) 0.8015(2) 0.1715(2) 0.0242(9) Uani 1 1 d . .
C46 C 0.49903(16) 0.8584(2) 0.1231(2) 0.0253(9) Uani 1 1 d . .
C47 C 0.54362(16) 0.9013(2) 0.1584(3) 0.0277(9) Uani 1 1 d . .
H47 H 0.5591 0.9425 0.1319 0.033 Uiso 1 1 calc R U
C48 C 0.56358(17) 0.8816(2) 0.2312(2) 0.0287(9) Uani 1 1 d . .
H48 H 0.5935 0.9094 0.2555 0.034 Uiso 1 1 calc R U
C49 C 0.54036(17) 0.8194(2) 0.2721(2) 0.0285(9) Uani 1 1 d . .
C50 C 0.46751(16) 0.8611(2) 0.0501(2) 0.0275(9) Uani 1 1 d . .
H50 H 0.4730 0.8947 0.0085 0.033 Uiso 1 1 calc R U
C51 C 0.32788(19) 0.6130(3) 0.1122(2) 0.0334(11) Uani 1 1 d . .
C56 C 0.27674(19) 0.6243(3) 0.1387(3) 0.0405(12) Uani 1 1 d . .
C55 C 0.2486(2) 0.5595(4) 0.1584(3) 0.0537(15) Uani 1 1 d . .
H55 H 0.2144 0.5664 0.1777 0.064 Uiso 1 1 calc R U
C54 C 0.2675(2) 0.4865(3) 0.1515(3) 0.0509(15) Uani 1 1 d . .
C53 C 0.3172(3) 0.4764(3) 0.1235(3) 0.0563(16) Uani 1 1 d . .
H53 H 0.3304 0.4254 0.1175 0.068 Uiso 1 1 calc R U
C52 C 0.3489(2) 0.5392(3) 0.1038(3) 0.0445(13) Uani 1 1 d . .
C59 C 0.2532(2) 0.7022(3) 0.1466(4) 0.0572(16) Uani 1 1 d . .
H59A H 0.2170 0.6974 0.1643 0.086 Uiso 1 1 calc R U
H59B H 0.2506 0.7286 0.0967 0.086 Uiso 1 1 calc R U
H59C H 0.2764 0.7323 0.1842 0.086 Uiso 1 1 calc R U
C58 C 0.2346(3) 0.4158(4) 0.1734(4) 0.093(3) Uani 1 1 d . .
H58A H 0.2432 0.4042 0.2281 0.139 Uiso 1 1 calc R U
H58B H 0.2437 0.3712 0.1426 0.139 Uiso 1 1 calc R U
H58C H 0.1958 0.4270 0.1636 0.139 Uiso 1 1 calc R U
C57 C 0.4040(3) 0.5271(3) 0.0749(4) 0.0723(19) Uani 1 1 d . .
H57A H 0.4056 0.5550 0.0263 0.108 Uiso 1 1 calc R U
H57B H 0.4098 0.4718 0.0666 0.108 Uiso 1 1 calc R U
H57C H 0.4322 0.5467 0.1130 0.108 Uiso 1 1 calc R U
C60 C 0.56438(18) 0.7982(2) 0.3513(2) 0.0294(10) Uani 1 1 d . .
C61 C 0.5335(2) 0.8056(3) 0.4136(3) 0.0396(12) Uani 1 1 d . .
C62 C 0.5576(2) 0.7878(3) 0.4866(3) 0.0447(13) Uani 1 1 d . .
H62 H 0.5367 0.7930 0.5293 0.054 Uiso 1 1 calc R U
C63 C 0.6099(2) 0.7630(3) 0.4996(3) 0.0453(13) Uani 1 1 d . .
C64 C 0.6393(2) 0.7544(3) 0.4386(3) 0.0456(13) Uani 1 1 d . .
H64 H 0.6754 0.7358 0.4470 0.055 Uiso 1 1 calc R U
C65 C 0.6179(2) 0.7722(3) 0.3634(3) 0.0402(12) Uani 1 1 d . .
C66 C 0.4758(2) 0.8291(4) 0.4037(4) 0.0688(19) Uani 1 1 d . .
H66A H 0.4712 0.8713 0.3663 0.103 Uiso 1 1 calc R U
H66B H 0.4646 0.8466 0.4532 0.103 Uiso 1 1 calc R U
H66C H 0.4535 0.7849 0.3852 0.103 Uiso 1 1 calc R U
C67 C 0.6350(3) 0.7431(4) 0.5806(3) 0.0708(19) Uani 1 1 d . .
H67A H 0.6161 0.7715 0.6186 0.106 Uiso 1 1 calc R U
H67B H 0.6734 0.7577 0.5857 0.106 Uiso 1 1 calc R U
H67C H 0.6317 0.6874 0.5894 0.106 Uiso 1 1 calc R U
C68 C 0.6505(2) 0.7568(4) 0.2959(3) 0.0663(18) Uani 1 1 d . .
H68A H 0.6309 0.7201 0.2606 0.099 Uiso 1 1 calc R U
H68B H 0.6858 0.7349 0.3146 0.099 Uiso 1 1 calc R U
H68C H 0.6559 0.8053 0.2687 0.099 Uiso 1 1 calc R U
C72 C 0.36643(19) 0.9947(3) 0.0948(3) 0.0349(11) Uani 1 1 d . .
C71 C 0.40877(19) 1.0216(3) 0.1484(3) 0.0404(12) Uani 1 1 d . .
C70 C 0.4020(2) 0.9862(3) 0.2211(3) 0.0399(12) Uani 1 1 d . .
C69 C 0.35596(19) 0.9358(3) 0.2121(3) 0.0406(12) Uani 1 1 d . .
C73 C 0.33359(18) 0.9420(3) 0.1332(3) 0.0395(12) Uani 1 1 d . .
C77 C 0.3558(3) 1.0217(4) 0.0135(3) 0.0664(19) Uani 1 1 d . .
H77A H 0.3338 1.0688 0.0120 0.100 Uiso 1 1 calc R U
H77B H 0.3364 0.9813 -0.0173 0.100 Uiso 1 1 calc R U
H77C H 0.3903 1.0326 -0.0074 0.100 Uiso 1 1 calc R U
C76 C 0.4506(2) 1.0800(3) 0.1341(5) 0.075(2) Uani 1 1 d . .
H76A H 0.4518 1.0865 0.0786 0.113 Uiso 1 1 calc R U
H76B H 0.4860 1.0624 0.1572 0.113 Uiso 1 1 calc R U
H76C H 0.4415 1.1294 0.1571 0.113 Uiso 1 1 calc R U
C75 C 0.4367(3) 1.0049(4) 0.2939(4) 0.077(2) Uani 1 1 d . .
H75A H 0.4339 1.0602 0.3051 0.116 Uiso 1 1 calc R U
H75B H 0.4745 0.9920 0.2876 0.116 Uiso 1 1 calc R U
H75C H 0.4244 0.9748 0.3365 0.116 Uiso 1 1 calc R U
C74 C 0.3335(3) 0.8885(4) 0.2735(4) 0.0670(19) Uani 1 1 d . .
H74A H 0.3622 0.8778 0.3146 0.100 Uiso 1 1 calc R U
H74B H 0.3194 0.8396 0.2514 0.100 Uiso 1 1 calc R U
H74C H 0.3041 0.9171 0.2946 0.100 Uiso 1 1 calc R U
C78 C 0.2839(2) 0.9027(4) 0.0964(4) 0.0630(17) Uani 1 1 d . .
H78A H 0.2565 0.9416 0.0800 0.095 Uiso 1 1 calc R U
H78B H 0.2695 0.8676 0.1336 0.095 Uiso 1 1 calc R U
H78C H 0.2932 0.8731 0.0517 0.095 Uiso 1 1 calc R U
C79 C 0.1940(4) 0.4194(5) 0.6093(5) 0.124(4) Uani 1 1 d . .
H79A H 0.1579 0.4018 0.6201 0.186 Uiso 1 1 calc R U
H79B H 0.2031 0.3971 0.5606 0.186 Uiso 1 1 calc R U
H79C H 0.1942 0.4760 0.6056 0.186 Uiso 1 1 calc R U
C80 C 0.2357(4) 0.4324(4) 0.7378(5) 0.096(3) Uani 1 1 d . .
H80A H 0.1992 0.4305 0.7563 0.115 Uiso 1 1 calc R U
H80B H 0.2439 0.4874 0.7281 0.115 Uiso 1 1 calc R U
C81 C 0.2754(3) 0.4041(4) 0.8006(5) 0.082(3) Uani 1 1 d . .
H81A H 0.2684 0.3490 0.8114 0.098 Uiso 1 1 calc R U
H81B H 0.3126 0.4088 0.7853 0.098 Uiso 1 1 calc R U
C82 C 0.3019(4) 0.4283(6) 0.9233(6) 0.123(4) Uani 1 1 d . .
H82A H 0.2939 0.3759 0.9402 0.185 Uiso 1 1 calc R U
H82B H 0.2956 0.4652 0.9641 0.185 Uiso 1 1 calc R U
H82C H 0.3398 0.4312 0.9122 0.185 Uiso 1 1 calc R U
O1 O 0.2338(3) 0.3949(4) 0.6711(4) 0.118(2) Uani 1 1 d . .
O2 O 0.2703(4) 0.4452(5) 0.8611(6) 0.176(3) Uani 1 1 d . .

loop_
_atom_site_aniso_label
_atom_site_aniso_U_11
_atom_site_aniso_U_22
_atom_site_aniso_U_33
_atom_site_aniso_U_23
_atom_site_aniso_U_13
_atom_site_aniso_U_12
Cu1 0.0284(3) 0.0228(3) 0.0218(3) -0.0029(2) -0.0011(2) 0.0005(2)
Cu2 0.0302(3) 0.0257(3) 0.0239(3) 0.0066(2) -0.0011(2) 0.0000(2)
Ru1 0.02238(18) 0.02226(18) 0.02627(18) -0.00458(14) 0.00589(13) -0.00318(13)
Ru2 0.02310(19) 0.02698(19) 0.02536(18) 0.00657(14) 0.00597(13) 0.00398(14)
Cl1 0.0442(7) 0.0350(6) 0.0227(5) -0.0055(4) 0.0031(4) -0.0027(5)
Cl2 0.0507(7) 0.0298(6) 0.0244(5) 0.0059(4) 0.0065(5) 0.0064(5)
N1 0.0235(18) 0.0193(18) 0.0232(18) -0.0033(14) 0.0014(14) 0.0010(13)
N2 0.0250(18) 0.0209(18) 0.0282(19) -0.0040(14) 0.0032(14) 0.0018(14)
N3 0.0237(18) 0.027(2) 0.0286(19) 0.0084(15) -0.0023(15) -0.0026(15)
N4 0.0241(18) 0.0263(19) 0.0287(19) 0.0073(15) -0.0001(15) 0.0017(15)
C1 0.024(2) 0.026(2) 0.028(2) -0.0017(18) -0.0030(17) -0.0032(17)
C2 0.026(2) 0.035(3) 0.024(2) -0.0052(18) -0.0040(17) -0.0017(19)
C3 0.032(2) 0.030(2) 0.020(2) -0.0065(17) 0.0037(17) -0.0059(18)
C4 0.025(2) 0.022(2) 0.024(2) -0.0033(16) 0.0065(17) -0.0047(16)
C5 0.021(2) 0.019(2) 0.026(2) -0.0015(16) 0.0039(16) -0.0068(16)
C6 0.023(2) 0.022(2) 0.024(2) -0.0042(16) 0.0027(16) -0.0041(16)
C7 0.023(2) 0.019(2) 0.029(2) -0.0062(17) 0.0059(17) -0.0045(16)
C8 0.025(2) 0.024(2) 0.035(2) -0.0104(18) 0.0071(18) 0.0015(17)
C9 0.025(2) 0.024(2) 0.042(3) -0.0038(19) 0.0019(19) 0.0033(18)
C10 0.029(2) 0.024(2) 0.028(2) -0.0047(17) 0.0040(18) 0.0002(18)
C11 0.027(2) 0.021(2) 0.032(2) -0.0082(18) 0.0084(18) -0.0042(17)
C12 0.032(2) 0.028(2) 0.024(2) -0.0028(18) -0.0081(18) 0.0045(19)
C13 0.041(3) 0.026(2) 0.039(3) -0.002(2) -0.009(2) 0.000(2)
C14 0.046(3) 0.030(3) 0.046(3) -0.006(2) -0.007(2) -0.004(2)
C15 0.051(3) 0.029(3) 0.040(3) -0.011(2) -0.012(2) 0.003(2)
C16 0.032(3) 0.043(3) 0.042(3) 0.000(2) -0.004(2) 0.010(2)
C17 0.035(3) 0.033(3) 0.029(2) -0.005(2) -0.0075(19) 0.006(2)
C18 0.048(3) 0.038(3) 0.093(5) 0.001(3) 0.016(3) -0.009(3)
C19 0.061(4) 0.035(3) 0.066(4) -0.013(3) -0.010(3) 0.017(3)
C20 0.037(3) 0.043(3) 0.054(3) 0.002(3) 0.007(2) 0.000(2)
C21 0.033(2) 0.022(2) 0.029(2) -0.0049(18) -0.0026(18) 0.0089(18)
C22 0.037(3) 0.027(2) 0.041(3) 0.001(2) -0.009(2) 0.003(2)
C23 0.048(3) 0.032(3) 0.049(3) -0.006(2) -0.015(3) 0.003(2)
C24 0.065(4) 0.027(3) 0.042(3) -0.008(2) -0.019(3) 0.013(2)
C25 0.079(4) 0.031(3) 0.029(3) -0.003(2) 0.007(3) 0.020(3)
C26 0.045(3) 0.030(3) 0.041(3) -0.004(2) 0.003(2) 0.016(2)
C27 0.041(3) 0.067(4) 0.047(3) 0.000(3) -0.002(2) -0.016(3)
C28 0.116(6) 0.057(4) 0.046(4) -0.016(3) -0.035(4) 0.011(4)
C29 0.068(4) 0.049(3) 0.051(3) -0.016(3) 0.028(3) -0.002(3)
C30 0.032(3) 0.034(3) 0.037(3) -0.005(2) 0.006(2) -0.015(2)
C31 0.029(3) 0.033(3) 0.057(3) 0.004(2) 0.018(2) -0.006(2)
C32 0.051(3) 0.041(3) 0.045(3) -0.004(2) 0.028(2) -0.016(2)
C33 0.053(3) 0.036(3) 0.043(3) 0.009(2) -0.005(2) -0.019(2)
C34 0.029(3) 0.026(2) 0.053(3) -0.001(2) 0.006(2) -0.0058(19)
C35 0.069(4) 0.081(5) 0.049(4) -0.014(3) 0.006(3) -0.047(4)
C36 0.025(3) 0.058(4) 0.127(6) 0.028(4) 0.009(3) -0.001(3)
C37 0.127(6) 0.068(5) 0.081(5) -0.026(4) 0.078(5) -0.035(4)
C38 0.120(6) 0.080(5) 0.075(5) 0.051(4) -0.055(4) -0.054(5)
C39 0.043(3) 0.024(3) 0.156(7) -0.014(4) 0.019(4) -0.006(2)
C40 0.026(2) 0.026(2) 0.031(2) 0.0054(18) 0.0024(18) 0.0021(17)
C41 0.029(2) 0.037(3) 0.028(2) 0.005(2) -0.0037(18) -0.001(2)
C42 0.032(2) 0.036(3) 0.024(2) 0.0067(19) 0.0000(18) 0.0067(19)
C43 0.024(2) 0.030(2) 0.023(2) 0.0101(18) 0.0045(17) 0.0065(17)
C44 0.021(2) 0.024(2) 0.023(2) 0.0053(17) -0.0004(16) 0.0000(16)
C45 0.021(2) 0.024(2) 0.028(2) 0.0047(17) 0.0033(16) 0.0036(16)
C46 0.023(2) 0.026(2) 0.029(2) 0.0060(17) 0.0100(17) 0.0053(17)
C47 0.023(2) 0.025(2) 0.037(2) 0.0051(19) 0.0118(18) -0.0010(17)
C48 0.024(2) 0.029(2) 0.034(2) 0.0030(19) 0.0031(18) -0.0043(18)
C49 0.026(2) 0.027(2) 0.033(2) 0.0032(19) -0.0001(18) 0.0017(18)
C50 0.027(2) 0.028(2) 0.029(2) 0.0076(18) 0.0100(18) 0.0045(18)
C51 0.042(3) 0.029(3) 0.026(2) 0.0060(19) -0.0144(19) -0.007(2)
C56 0.033(3) 0.055(3) 0.032(3) 0.011(2) -0.006(2) -0.016(2)
C55 0.052(3) 0.066(4) 0.040(3) 0.017(3) -0.012(2) -0.025(3)
C54 0.058(4) 0.053(4) 0.037(3) 0.008(3) -0.019(3) -0.030(3)
C53 0.086(5) 0.035(3) 0.044(3) 0.008(2) -0.015(3) -0.008(3)
C52 0.052(3) 0.039(3) 0.040(3) 0.004(2) -0.008(2) -0.009(2)
C59 0.038(3) 0.063(4) 0.072(4) 0.009(3) 0.011(3) 0.006(3)
C58 0.128(7) 0.080(5) 0.064(5) 0.019(4) -0.024(4) -0.067(5)
C57 0.089(5) 0.037(3) 0.092(5) -0.001(3) 0.012(4) 0.014(3)
C60 0.033(2) 0.024(2) 0.031(2) 0.0050(18) -0.0033(19) -0.0062(18)
C61 0.046(3) 0.034(3) 0.038(3) 0.013(2) 0.004(2) -0.008(2)
C62 0.059(4) 0.037(3) 0.038(3) 0.008(2) 0.006(2) -0.010(3)
C63 0.061(4) 0.035(3) 0.037(3) 0.011(2) -0.010(3) -0.015(2)
C64 0.040(3) 0.042(3) 0.051(3) 0.001(2) -0.014(2) 0.001(2)
C65 0.037(3) 0.038(3) 0.043(3) 0.000(2) -0.007(2) 0.003(2)
C66 0.056(4) 0.096(5) 0.058(4) 0.028(4) 0.027(3) 0.013(4)
C67 0.094(5) 0.068(4) 0.045(3) 0.018(3) -0.021(3) -0.015(4)
C68 0.050(4) 0.089(5) 0.058(4) 0.004(4) -0.005(3) 0.028(3)
C72 0.035(3) 0.034(3) 0.036(3) 0.008(2) 0.010(2) 0.017(2)
C71 0.035(3) 0.025(3) 0.062(3) 0.005(2) 0.012(2) 0.010(2)
C70 0.045(3) 0.036(3) 0.038(3) -0.008(2) 0.003(2) 0.014(2)
C69 0.036(3) 0.046(3) 0.043(3) 0.000(2) 0.019(2) 0.011(2)
C73 0.028(3) 0.044(3) 0.048(3) -0.001(2) 0.007(2) 0.012(2)
C77 0.089(5) 0.064(4) 0.046(3) 0.015(3) 0.004(3) 0.044(4)
C76 0.059(4) 0.033(3) 0.137(7) 0.012(4) 0.027(4) 0.004(3)
C75 0.095(5) 0.062(4) 0.068(4) -0.027(4) -0.027(4) 0.032(4)
C74 0.077(4) 0.072(5) 0.058(4) 0.015(3) 0.043(3) 0.017(3)
C78 0.033(3) 0.065(4) 0.090(5) -0.010(4) 0.001(3) 0.006(3)
C79 0.172(10) 0.088(6) 0.100(7) 0.031(5) -0.057(7) -0.043(6)
C80 0.116(7) 0.045(4) 0.123(8) -0.001(5) -0.002(6) -0.014(4)
C81 0.110(6) 0.064(5) 0.075(5) -0.041(4) 0.032(5) -0.033(4)
C82 0.149(9) 0.124(9) 0.095(7) 0.015(6) 0.006(7) 0.055(7)
O1 0.138(6) 0.136(6) 0.077(4) 0.001(4) -0.001(4) -0.041(4)
O2 0.193(9) 0.163(8) 0.171(9) -0.002(7) 0.020(7) -0.035(7)

loop_
_atom_type_symbol
_atom_type_description
_atom_type_scat_dispersion_real
_atom_type_scat_dispersion_imag
_atom_type_scat_source
C C 0.0033 0.0016 'International Tables Vol C Tables 4.2.6.8 and 6.1.1.4'
H H 0.0000 0.0000 'International Tables Vol C Tables 4.2.6.8 and 6.1.1.4'
N N 0.0061 0.0033 'International Tables Vol C Tables 4.2.6.8 and 6.1.1.4'
Cl Cl 0.1484 0.1585 'International Tables Vol C Tables 4.2.6.8 and 6.1.1.4'
Cu Cu 0.3201 1.2651 'International Tables Vol C Tables 4.2.6.8 and 6.1.1.4'
Ru Ru -1.2594 0.8363 'International Tables Vol C Tables 4.2.6.8 and 6.1.1.4'
O O 0.0106 0.0060 'International Tables Vol C Tables 4.2.6.8 and 6.1.1.4'

loop_
_geom_angle_atom_site_label_1
_geom_angle_atom_site_label_2
_geom_angle_atom_site_label_3
_geom_angle
N1 Cu1 Cl1 171.03(11)
N3 Cu2 Cl2 169.62(11)
C34 Ru1 C30 38.27(18)
C34 Ru1 C31 64.61(18)
C30 Ru1 C31 38.30(18)
C34 Ru1 C33 38.54(19)
C30 Ru1 C33 64.07(18)
C31 Ru1 C33 64.6(2)
C34 Ru1 C32 65.10(19)
C30 Ru1 C32 64.62(18)
C31 Ru1 C32 38.90(19)
C33 Ru1 C32 38.8(2)
C34 Ru1 C11 112.80(17)
C30 Ru1 C11 111.54(16)
C31 Ru1 C11 137.34(18)
C33 Ru1 C11 141.40(19)
C32 Ru1 C11 176.00(18)
C34 Ru1 C7 112.98(16)
C30 Ru1 C7 136.78(16)
C31 Ru1 C7 174.48(17)
C33 Ru1 C7 116.98(18)
C32 Ru1 C7 145.59(19)
C11 Ru1 C7 38.04(15)
C34 Ru1 C4 141.30(17)
C30 Ru1 C4 116.05(16)
C31 Ru1 C4 115.75(17)
C33 Ru1 C4 179.57(19)
C32 Ru1 C4 141.59(18)
C11 Ru1 C4 38.17(14)
C7 Ru1 C4 62.62(15)
C34 Ru1 C5 175.42(16)
C30 Ru1 C5 144.96(17)
C31 Ru1 C5 119.94(16)
C33 Ru1 C5 142.48(17)
C32 Ru1 C5 118.53(17)
C11 Ru1 C5 63.76(14)
C7 Ru1 C5 62.43(14)
C4 Ru1 C5 37.63(14)
C34 Ru1 C6 139.14(16)
C30 Ru1 C6 174.24(16)
C31 Ru1 C6 147.42(17)
C33 Ru1 C6 117.24(17)
C32 Ru1 C6 120.21(17)
C11 Ru1 C6 63.69(14)
C7 Ru1 C6 37.47(14)
C4 Ru1 C6 62.59(14)
C5 Ru1 C6 37.17(14)
C72 Ru2 C73 38.74(18)
C72 Ru2 C71 38.32(19)
C73 Ru2 C71 64.69(19)
C72 Ru2 C69 65.02(18)
C73 Ru2 C69 38.90(19)
C71 Ru2 C69 65.03(19)
C72 Ru2 C50 110.11(16)
C73 Ru2 C50 134.86(18)
C71 Ru2 C50 113.95(17)
C69 Ru2 C50 173.76(18)
C72 Ru2 C70 64.17(18)
C73 Ru2 C70 64.36(19)
C71 Ru2 C70 38.53(19)
C69 Ru2 C70 38.51(19)
C50 Ru2 C70 144.14(18)
C72 Ru2 C46 134.52(16)
C73 Ru2 C46 171.89(17)
C71 Ru2 C46 112.77(17)
C69 Ru2 C46 148.25(18)
C50 Ru2 C46 37.98(15)
C70 Ru2 C46 119.00(18)
C72 Ru2 C43 116.44(16)
C73 Ru2 C43 114.46(17)
C71 Ru2 C43 143.40(17)
C69 Ru2 C43 139.23(18)
C50 Ru2 C43 38.25(15)
C70 Ru2 C43 177.54(18)
C46 Ru2 C43 62.48(15)
C72 Ru2 C44 146.49(17)
C73 Ru2 C44 120.62(17)
C71 Ru2 C44 174.58(17)
C69 Ru2 C44 118.02(17)
C50 Ru2 C44 63.56(15)
C70 Ru2 C44 141.00(17)
C46 Ru2 C44 62.14(15)
C43 Ru2 C44 37.32(14)
C72 Ru2 C45 171.99(16)
C73 Ru2 C45 149.22(17)
C71 Ru2 C45 138.10(17)
C69 Ru2 C45 121.73(17)
C50 Ru2 C45 63.47(15)
C70 Ru2 C45 117.73(17)
C46 Ru2 C45 37.47(14)
C43 Ru2 C45 62.03(14)
C44 Ru2 C45 36.68(14)
C1 N1 C5 117.3(3)
C1 N1 Cu1 121.2(3)
C5 N1 Cu1 121.3(3)
C10 N2 C6 115.2(3)
C40 N3 C44 117.0(3)
C40 N3 Cu2 119.1(3)
C44 N3 Cu2 123.8(3)
C49 N4 C45 116.2(4)
N1 C1 C2 122.1(4)
N1 C1 C12 117.9(4)
C2 C1 C12 120.0(4)
C3 C2 C1 121.9(4)
C2 C3 C4 118.2(4)
C3 C4 C11 134.2(4)
C3 C4 C5 117.1(4)
C11 C4 C5 108.7(4)
C3 C4 Ru1 122.7(3)
C11 C4 Ru1 69.2(2)
C5 C4 Ru1 72.5(2)
N1 C5 C6 128.9(4)
N1 C5 C4 123.1(4)
C6 C5 C4 107.7(3)
N1 C5 Ru1 128.3(3)
C6 C5 Ru1 71.6(2)
C4 C5 Ru1 69.9(2)
N2 C6 C7 125.8(4)
N2 C6 C5 126.7(4)
C7 C6 C5 107.3(3)
N2 C6 Ru1 129.3(3)
C7 C6 Ru1 69.5(2)
C5 C6 Ru1 71.2(2)
C8 C7 C11 134.5(4)
C8 C7 C6 115.9(4)
C11 C7 C6 109.4(4)
C8 C7 Ru1 120.8(3)
C11 C7 Ru1 69.5(2)
C6 C7 Ru1 73.0(2)
C9 C8 C7 118.2(4)
C8 C9 C10 121.1(4)
N2 C10 C9 123.3(4)
N2 C10 C21 118.4(4)
C9 C10 C21 118.3(4)
C7 C11 C4 106.9(3)
C7 C11 Ru1 72.5(2)
C4 C11 Ru1 72.6(2)
C17 C12 C13 120.3(4)
C17 C12 C1 120.6(4)
C13 C12 C1 119.0(4)
C14 C13 C12 119.0(4)
C14 C13 C18 119.9(4)
C12 C13 C18 121.0(4)
C13 C14 C15 121.3(5)
C16 C15 C14 119.5(5)
C16 C15 C19 120.2(5)
C14 C15 C19 120.3(5)
C15 C16 C17 121.4(5)
C12 C17 C16 118.4(4)
C12 C17 C20 121.2(4)
C16 C17 C20 120.4(4)
C26 C21 C22 119.6(4)
C26 C21 C10 121.4(4)
C22 C21 C10 119.0(4)
C23 C22 C21 119.4(5)
C23 C22 C27 119.2(5)
C21 C22 C27 121.4(4)
C24 C23 C22 121.7(5)
C23 C24 C25 119.4(5)
C23 C24 C28 122.4(6)
C25 C24 C28 118.2(5)
C24 C25 C26 120.9(5)
C25 C26 C21 119.0(5)
C25 C26 C29 120.3(5)
C21 C26 C29 120.7(4)
C34 C30 C31 109.2(4)
C34 C30 C35 126.2(5)
C31 C30 C35 124.6(5)
C34 C30 Ru1 70.8(3)
C31 C30 Ru1 71.1(3)
C35 C30 Ru1 126.1(3)
C30 C31 C32 107.9(4)
C30 C31 C36 124.1(5)
C32 C31 C36 128.0(5)
C30 C31 Ru1 70.6(2)
C32 C31 Ru1 70.8(3)
C36 C31 Ru1 125.2(3)
C33 C32 C31 106.7(4)
C33 C32 C37 126.4(6)
C31 C32 C37 126.8(6)
C33 C32 Ru1 70.5(3)
C31 C32 Ru1 70.3(2)
C37 C32 Ru1 126.6(4)
C34 C33 C32 108.4(4)
C34 C33 C38 125.5(6)
C32 C33 C38 126.1(6)
C34 C33 Ru1 70.2(3)
C32 C33 Ru1 70.6(3)
C38 C33 Ru1 127.3(4)
C30 C34 C33 107.8(4)
C30 C34 C39 126.9(5)
C33 C34 C39 125.2(5)
C30 C34 Ru1 71.0(3)
C33 C34 Ru1 71.3(3)
C39 C34 Ru1 125.5(3)
N3 C40 C41 122.8(4)
N3 C40 C51 116.9(4)
C41 C40 C51 120.3(4)
C42 C41 C40 121.1(4)
C41 C42 C43 118.6(4)
C42 C43 C44 117.2(4)
C42 C43 C50 134.3(4)
C44 C43 C50 108.5(4)
C42 C43 Ru2 122.5(3)
C44 C43 Ru2 72.7(2)
C50 C43 Ru2 68.7(2)
N3 C44 C45 128.3(4)
N3 C44 C43 122.9(4)
C45 C44 C43 108.3(3)
N3 C44 Ru2 129.5(3)
C45 C44 Ru2 72.4(2)
C43 C44 Ru2 70.0(2)
N4 C45 C44 127.6(4)
N4 C45 C46 125.3(4)
C44 C45 C46 107.0(4)
N4 C45 Ru2 128.6(3)
C44 C45 Ru2 70.9(2)
C46 C45 Ru2 68.9(2)
C47 C46 C50 134.8(4)
C47 C46 C45 115.8(4)
C50 C46 C45 109.2(4)
C47 C46 Ru2 119.6(3)
C50 C46 Ru2 69.2(2)
C45 C46 Ru2 73.7(2)
C48 C47 C46 118.2(4)
C47 C48 C49 121.5(4)
N4 C49 C48 122.6(4)
N4 C49 C60 117.5(4)
C48 C49 C60 119.8(4)
C46 C50 C43 106.9(3)
C46 C50 Ru2 72.9(2)
C43 C50 Ru2 73.0(2)
C52 C51 C56 121.4(4)
C52 C51 C40 119.4(4)
C56 C51 C40 119.2(4)
C55 C56 C51 117.6(5)
C55 C56 C59 120.1(5)
C51 C56 C59 122.3(4)
C54 C55 C56 123.1(6)
C55 C54 C53 118.5(5)
C55 C54 C58 121.5(6)
C53 C54 C58 120.0(6)
C54 C53 C52 121.9(6)
C51 C52 C53 117.4(5)
C51 C52 C57 121.4(5)
C53 C52 C57 121.2(5)
C61 C60 C65 119.7(4)
C61 C60 C49 119.9(4)
C65 C60 C49 120.4(4)
C62 C61 C60 118.4(5)
C62 C61 C66 119.6(5)
C60 C61 C66 122.0(5)
C63 C62 C61 122.7(5)
C64 C63 C62 118.6(5)
C64 C63 C67 119.9(6)
C62 C63 C67 121.5(5)
C63 C64 C65 121.8(5)
C60 C65 C64 118.7(5)
C60 C65 C68 120.6(4)
C64 C65 C68 120.5(5)
C71 C72 C73 108.6(4)
C71 C72 C77 125.3(5)
C73 C72 C77 126.0(5)
C71 C72 Ru2 71.2(3)
C73 C72 Ru2 70.7(3)
C77 C72 Ru2 127.4(3)
C72 C71 C70 107.7(4)
C72 C71 C76 126.7(5)
C70 C71 C76 125.5(5)
C72 C71 Ru2 70.4(3)
C70 C71 Ru2 71.2(3)
C76 C71 Ru2 126.9(4)
C69 C70 C71 108.7(4)
C69 C70 C75 127.7(5)
C71 C70 C75 123.5(5)
C69 C70 Ru2 70.4(3)
C71 C70 Ru2 70.3(3)
C75 C70 Ru2 128.1(4)
C70 C69 C73 106.9(4)
C70 C69 C74 126.9(5)
C73 C69 C74 126.1(5)
C70 C69 Ru2 71.1(3)
C73 C69 Ru2 70.1(2)
C74 C69 Ru2 126.0(4)
C72 C73 C69 108.1(4)
C72 C73 C78 124.8(5)
C69 C73 C78 127.1(5)
C72 C73 Ru2 70.6(2)
C69 C73 Ru2 71.0(3)
C78 C73 Ru2 125.4(4)
O1 C80 C81 116.9(7)
O2 C81 C80 108.4(9)
C80 O1 C79 118.3(8)
C81 O2 C82 117.4(11)

loop_
_geom_bond_atom_site_label_1
_geom_bond_atom_site_label_2
_geom_bond_distance
Cu1 N1 1.890(3)
Cu1 Cl1 2.0926(11)
Cu2 N3 1.885(3)
Cu2 Cl2 2.0954(11)
Ru1 C34 2.144(5)
Ru1 C30 2.147(4)
Ru1 C31 2.153(4)
Ru1 C33 2.158(5)
Ru1 C32 2.160(4)
Ru1 C11 2.181(4)
Ru1 C7 2.220(4)
Ru1 C4 2.226(4)
Ru1 C5 2.262(4)
Ru1 C6 2.266(4)
Ru2 C72 2.155(4)
Ru2 C73 2.157(4)
Ru2 C71 2.166(5)
Ru2 C69 2.168(4)
Ru2 C50 2.174(4)
Ru2 C70 2.178(5)
Ru2 C46 2.223(4)
Ru2 C43 2.231(4)
Ru2 C44 2.267(4)
Ru2 C45 2.287(4)
N1 C1 1.333(5)
N1 C5 1.379(5)
N2 C10 1.317(5)
N2 C6 1.367(5)
N3 C40 1.322(5)
N3 C44 1.387(5)
N4 C49 1.322(5)
N4 C45 1.365(5)
C1 C2 1.425(6)
C1 C12 1.492(6)
C2 C3 1.360(6)
C3 C4 1.418(6)
C4 C11 1.442(6)
C4 C5 1.448(5)
C5 C6 1.443(6)
C6 C7 1.442(5)
C7 C8 1.417(6)
C7 C11 1.435(6)
C8 C9 1.355(6)
C9 C10 1.443(6)
C10 C21 1.498(6)
C12 C17 1.403(6)
C12 C13 1.410(6)
C13 C14 1.383(7)
C13 C18 1.513(7)
C14 C15 1.391(7)
C15 C16 1.370(7)
C15 C19 1.526(7)
C16 C17 1.408(6)
C17 C20 1.498(7)
C21 C26 1.403(6)
C21 C22 1.403(6)
C22 C23 1.385(6)
C22 C27 1.502(7)
C23 C24 1.366(7)
C24 C25 1.386(8)
C24 C28 1.525(7)
C25 C26 1.398(7)
C26 C29 1.508(7)
C30 C34 1.407(7)
C30 C31 1.411(7)
C30 C35 1.507(7)
C31 C32 1.436(7)
C31 C36 1.509(7)
C32 C33 1.436(7)
C32 C37 1.498(7)
C33 C34 1.420(7)
C33 C38 1.492(7)
C34 C39 1.497(7)
C40 C41 1.431(6)
C40 C51 1.508(6)
C41 C42 1.354(6)
C42 C43 1.419(6)
C43 C44 1.440(5)
C43 C50 1.444(6)
C44 C45 1.433(6)
C45 C46 1.450(5)
C46 C47 1.423(6)
C46 C50 1.432(6)
C47 C48 1.364(6)
C48 C49 1.440(6)
C49 C60 1.500(6)
C51 C52 1.391(7)
C51 C56 1.404(7)
C56 C55 1.380(7)
C56 C59 1.481(8)
C55 C54 1.355(8)
C54 C53 1.381(8)
C54 C58 1.539(7)
C53 C52 1.402(7)
C52 C57 1.515(8)
C60 C61 1.394(6)
C60 C65 1.399(6)
C61 C62 1.391(7)
C61 C66 1.481(7)
C62 C63 1.365(7)
C63 C64 1.355(7)
C63 C67 1.531(7)
C64 C65 1.405(7)
C65 C68 1.515(7)
C72 C71 1.418(7)
C72 C73 1.430(7)
C72 C77 1.493(7)
C71 C70 1.434(7)
C71 C76 1.485(7)
C70 C69 1.433(7)
C70 C75 1.502(7)
C69 C73 1.440(7)
C69 C74 1.498(7)
C73 C78 1.498(7)
C79 O1 1.454(9)
C80 O1 1.331(9)
C80 C81 1.485(11)
C81 O2 1.289(10)
C82 O2 1.310(11)
